data_7232572
loop_
_publ_author_name
'Shemchuk, O.'
'Andr\'e, V.'
'Duarte, M. T.'
'Braga, D.'
'Grepioni, F.'

_publ_section_title
;
 Mechanochemical preparation of molecular and ionic co-crystals of the
 hormone melatonin
;
_journal_issue 18
_journal_name_full CrystEngComm
_journal_page_first 2949
_journal_paper_doi 10.1039/C9CE00316A
_journal_volume 21
_journal_year 2019
_chemical_formula_moiety 'C26 H32 Ca Cl2 N4 O6'
_chemical_formula_sum 'C26 H32 Ca Cl2 N4 O6'
_chemical_formula_weight 611.57
_space_group_IT_number 14
_space_group_name_Hall '-P 2ybc'
_space_group_name_H-M_alt 'P 1 21/c 1'
_symmetry_cell_setting monoclinic
_symmetry_space_group_name_Hall '-P 2ybc'
_symmetry_space_group_name_H-M 'P 1 21/c 1'
_audit_update_record
;
2019-03-04 deposited with the CCDC.    2019-04-08 downloaded from the CCDC.
;
_cell_angle_alpha 90
_cell_angle_beta 99.6349(17)
_cell_angle_gamma 90
_cell_formula_units_Z 2
_cell_length_a 18.9658(4)
_cell_length_b 8.93532(14)
_cell_length_c 8.98702(18)
_cell_measurement_temperature 298
_cell_volume 1501.51(5)
_diffrn_ambient_temperature 298
_diffrn_measurement_device_type 'Panalytical XPert PRO'
_diffrn_radiation_probe x-ray
_diffrn_radiation_type 'Cu K\a'
_diffrn_radiation_wavelength 1.5418
_exptl_crystal_density_diffrn 1.299
_pd_char_colour white
_pd_proc_ls_prof_R_factor 0.0374
_pd_proc_ls_prof_wR_expected 0.0217
_pd_proc_ls_prof_wR_factor 0.0483
_refine_ls_goodness_of_fit_all 2.22789
_refine_ls_number_parameters 0.000000
_refine_ls_R_I_factor 0.0178
_refine_ls_shift/su_max 1.65330873e-017
_cod_data_source_file c9ce00316a2.cif
_cod_data_source_block CaCl2_Mehatonin_hydrate
_cod_depositor_comments 'Adding full bibliography for 7232572--7232574.cif.'
_cod_original_cell_volume 1501.50(5)
_cod_original_sg_symbol_Hall -P2ybc
_cod_original_sg_symbol_H-M P21/c
_cod_database_code 7232572

loop_
_symmetry_equiv_pos_as_xyz
'x, y, z '
'-x, y+1/2, -z+1/2 '
'x, -y+1/2, z+1/2 '
'-x, -y, -z '

loop_
_atom_site_label
_atom_site_type_symbol
_atom_site_symmetry_multiplicity
_atom_site_fract_x
_atom_site_fract_y
_atom_site_fract_z
_atom_site_occupancy
_atom_site_B_iso_or_equiv
OW O 4 0.5139(5) 0.5273(14) 0.2391(12) 1 3
Cl1 Cl 4 0.5678(3) 0.2272(7) 0.5260(6) 1 2.3387
C1M C 4 0.2468(6) 0.3974(9) 0.3202(7) 1 2.87307
C2M C 4 0.2704(4) 0.6005(13) 0.6013(6) 1 2.87307
C3M C 4 -0.0170(12) 0.287(4) 0.7281(13) 1 2.87307
C4M C 4 0.3545(12) 0.280(3) 0.4554(13) 1 2.87307
C5M C 4 0.388(2) 0.136(4) 0.5149(19) 1 2.87307
C6M C 4 0.1874(3) 0.4639(8) 0.3901(5) 1 2.87307
C7M C 4 0.21080(12) 0.5216(4) 0.5463(5) 1 2.87307
C8M C 4 0.17350(19) 0.5009(7) 0.6696(5) 1 2.87307
C9M C 4 0.1092(5) 0.4280(18) 0.6831(7) 1 2.87307
C10M C 4 0.0885(5) 0.424(2) 0.8217(8) 1 2.87307
C11M C 4 0.1297(4) 0.4920(12) 0.9470(6) 1 2.87307
C12M C 4 0.1923(4) 0.5649(7) 0.9375(5) 1 2.87307
C13M C 4 0.2136(3) 0.5688(7) 0.7968(5) 1 2.87307
H1M H 4 0.2556(16) 0.2058(12) 0.4537(16) 1 3.447684
H2M H 4 0.3090(7) 0.673(2) 0.8127(8) 1 3.447684
H3M H 4 0.3106(6) 0.646(2) 0.5459(7) 1 3.447684
H4M H 4 -0.0371(9) 0.366(5) 0.6340(13) 1 3.447684
H5M H 4 -0.0572(14) 0.239(5) 0.7774(15) 1 3.447684
H6M H 4 0.0121(17) 0.209(4) 0.663(2) 1 3.447684
H7M H 4 0.349(2) 0.055(3) 0.542(2) 1 3.447684
H8M H 4 0.413(2) 0.086(5) 0.430(2) 1 3.447684
H9M H 4 0.423(2) 0.151(5) 0.6166(19) 1 3.447684
H10M H 4 0.2269(8) 0.3497(11) 0.2088(9) 1 3.447684
H11M H 4 0.2871(3) 0.4816(16) 0.3049(9) 1 3.447684
H12M H 4 0.1464(7) 0.3810(16) 0.3866(7) 1 3.447684
H13M H 4 0.1634(3) 0.5505(14) 0.3205(5) 1 3.447684
H14M H 4 0.0772(7) 0.377(3) 0.5897(8) 1 3.447684
H15M H 4 0.1104(5) 0.4888(15) 1.0496(7) 1 3.447684
H16M H 4 0.2227(6) 0.6187(13) 1.0344(6) 1 3.447684
N1M N 4 0.2839(12) 0.2820(17) 0.4161(11) 1 2.87307
N2M N 4 0.2721(5) 0.6317(16) 0.7511(6) 1 2.87307
O1M O 4 0.0274(9) 0.354(3) 0.8512(10) 1 2.87307
O2M O 4 0.3908(6) 0.392(4) 0.4422(16) 1 2.87307
Ca Ca 2 0.5 0.5 0.5 1 2.41464
